data_2226024
loop_
_publ_author_name
'Lo, Kong Mun'
'Ng, Seik Weng'

_publ_section_title
;
 2-(4-Morpholinecarbothioylsulfanyl)acetic acid
;
_journal_coeditor_code XU2747
_journal_issue 5
_journal_name_full 'Acta Crystallographica Section E'
_journal_page_first o1078
_journal_paper_doi 10.1107/S1600536810012602
_journal_volume 66
_journal_year 2010
_chemical_formula_iupac 'C7 H11 N O3 S2'
_chemical_formula_moiety 'C7 H11 N O3 S2'
_chemical_formula_sum 'C7 H11 N O3 S2'
_chemical_formula_weight 221.29
_chemical_name_systematic
;
2-(4-Morpholinecarbothioylsulfanyl)acetic acid
;
_space_group_IT_number 29
_symmetry_cell_setting orthorhombic
_symmetry_space_group_name_Hall 'P 2c -2ac'
_symmetry_space_group_name_H-M 'P c a 21'
_atom_sites_solution_hydrogens geom
_atom_sites_solution_primary direct
_atom_sites_solution_secondary difmap
_audit_creation_method SHELXL-97
_cell_angle_alpha 90.00
_cell_angle_beta 90.00
_cell_angle_gamma 90.00
_cell_formula_units_Z 8
_cell_length_a 14.7311(3)
_cell_length_b 4.74740(10)
_cell_length_c 28.0284(5)
_cell_measurement_reflns_used 3880
_cell_measurement_temperature 293(2)
_cell_measurement_theta_max 25.7
_cell_measurement_theta_min 2.9
_cell_volume 1960.15(7)
_computing_cell_refinement 'SAINT (Bruker, 2009)'
_computing_data_collection 'APEX2 (Bruker, 2009)'
_computing_data_reduction 'SAINT (Bruker, 2009)'
_computing_molecular_graphics 'X-SEED (Barbour, 2001)'
_computing_publication_material 'pubCIF (Westrip, 2010)'
_computing_structure_refinement 'SHELXL97 (Sheldrick, 2008)'
_computing_structure_solution 'SHELXS97 (Sheldrick, 2008)'
_diffrn_ambient_temperature 293(2)
_diffrn_measured_fraction_theta_full 1.000
_diffrn_measured_fraction_theta_max 1.000
_diffrn_measurement_device_type 'Bruker SMART APEX diffractometer'
_diffrn_measurement_method '\w scans'
_diffrn_radiation_monochromator graphite
_diffrn_radiation_source 'fine-focus sealed tube'
_diffrn_radiation_type MoK\a
_diffrn_radiation_wavelength 0.71073
_diffrn_reflns_av_R_equivalents 0.0600
_diffrn_reflns_av_sigmaI/netI 0.0615
_diffrn_reflns_limit_h_max 19
_diffrn_reflns_limit_h_min -19
_diffrn_reflns_limit_k_max 6
_diffrn_reflns_limit_k_min -6
_diffrn_reflns_limit_l_max 36
_diffrn_reflns_limit_l_min -36
_diffrn_reflns_number 16961
_diffrn_reflns_theta_full 27.49
_diffrn_reflns_theta_max 27.49
_diffrn_reflns_theta_min 1.45
_diffrn_standards_decay_% 0
_diffrn_standards_interval_count 0
_diffrn_standards_interval_time 0
_diffrn_standards_number 0
_exptl_absorpt_coefficient_mu 0.518
_exptl_absorpt_correction_T_max 0.9035
_exptl_absorpt_correction_T_min 0.9035
_exptl_absorpt_correction_type multi-scan
_exptl_absorpt_process_details '(SADABS; Sheldrick, 1996)'
_exptl_crystal_colour Colorless
_exptl_crystal_density_diffrn 1.500
_exptl_crystal_density_method 'not measured'
_exptl_crystal_description Block
_exptl_crystal_F_000 928
_exptl_crystal_size_max 0.20
_exptl_crystal_size_mid 0.20
_exptl_crystal_size_min 0.20
_refine_diff_density_max 1.522
_refine_diff_density_min -0.365
_refine_ls_abs_structure_details 'Flack (1983), 2199 Friedel pairs'
_refine_ls_abs_structure_Flack 0.20(10)
_refine_ls_extinction_method none
_refine_ls_goodness_of_fit_ref 1.105
_refine_ls_hydrogen_treatment constr
_refine_ls_matrix_type full
_refine_ls_number_parameters 236
_refine_ls_number_reflns 4495
_refine_ls_number_restraints 5
_refine_ls_restrained_S_all 1.110
_refine_ls_R_factor_all 0.0811
_refine_ls_R_factor_gt 0.0660
_refine_ls_shift/su_max 0.001
_refine_ls_shift/su_mean 0.001
_refine_ls_structure_factor_coef Fsqd
_refine_ls_weighting_details 'calc w=1/[\s^2^(Fo^2^)+(0.1026P)^2^+0.7215P] where P=(Fo^2^+2Fc^2^)/3'
_refine_ls_weighting_scheme calc
_refine_ls_wR_factor_gt 0.1751
_refine_ls_wR_factor_ref 0.1879
_reflns_number_gt 3533
_reflns_number_total 4495
_reflns_threshold_expression I>2\s(I)
_cod_data_source_file xu2747.cif
_cod_data_source_block I
_cod_depositor_comments
;
The following automatic conversions were performed:
'_symmetry_cell_setting' value 'Orthorhombic' changed to 'orthorhombic'
according to '/home/saulius/struct/CIF-dictionaries/cif_core.dic'
dictionary named 'cif_core.dic' version 2.4.1 from
2010-06-29.

'_exptl_absorpt_correction_type' value 'Multi-scan' changed
to 'multi-scan' according to
'/home/saulius/struct/CIF-dictionaries/cif_core.dic' dictionary named
'cif_core.dic' version 2.4.1 from 2010-06-29.

Automatic conversion script
Id: cif_fix_enum 1527 2010-12-29 10:47:43Z saulius 
;
_cod_database_code 2226024
_cod_database_fobs_code 2226024

loop_
_symmetry_equiv_pos_as_xyz
'x, y, z'
'-x, -y, z+1/2'
'x+1/2, -y, z'
'-x+1/2, y, z+1/2'

loop_
_atom_site_type_symbol
_atom_site_label
_atom_site_fract_x
_atom_site_fract_y
_atom_site_fract_z
_atom_site_U_iso_or_equiv
_atom_site_adp_type
_atom_site_calc_flag
_atom_site_refinement_flags
_atom_site_occupancy
_atom_site_disorder_assembly
_atom_site_disorder_group
S S1 1.14478(11) 0.9468(4) 0.50019(5) 0.0443(3) Uani d . 1 . .
S S2 0.99909(9) 0.7699(3) 0.43159(7) 0.0498(3) Uani d . 1 . .
S S3 0.60753(11) 0.5544(4) 0.64749(5) 0.0461(4) Uani d . 1 . .
S S4 0.75227(9) 0.7362(3) 0.71543(6) 0.0482(3) Uani d . 1 . .
O O1 0.8902(4) 1.0465(12) 0.5349(2) 0.0628(15) Uani d . 1 . .
H H1 0.8469 0.9640 0.5468 0.094 Uiso calc R 1 . .
O O2 0.9876(3) 0.7466(9) 0.56506(17) 0.0592(12) Uani d . 1 . .
O O3 1.3067(4) 0.5162(10) 0.3578(2) 0.0561(15) Uani d . 1 . .
O O4 0.8628(3) 0.4614(10) 0.6158(2) 0.0575(14) Uani d . 1 . .
H H4 0.9054 0.5431 0.6030 0.086 Uiso calc R 1 . .
O O5 0.7633(3) 0.7541(9) 0.58260(16) 0.0596(12) Uani d . 1 . .
O O6 0.4379(4) 0.9934(10) 0.7892(3) 0.0605(16) Uani d . 1 . .
N N1 1.1727(3) 0.6195(11) 0.42631(16) 0.0446(11) Uani d . 1 . .
N N2 0.5791(3) 0.8762(10) 0.72174(16) 0.0439(10) Uani d . 1 . .
C C1 0.9717(5) 0.9533(15) 0.5416(2) 0.0475(16) Uani d . 1 . .
C C2 1.0451(4) 1.1257(11) 0.5176(2) 0.0510(13) Uani d . 1 . .
H H2A 1.0624 1.2764 0.5392 0.061 Uiso calc R 1 . .
H H2B 1.0190 1.2126 0.4895 0.061 Uiso calc R 1 . .
C C3 1.1053(3) 0.7611(10) 0.44898(18) 0.0363(10) Uani d . 1 . .
C C4 1.2672(4) 0.6143(15) 0.4401(2) 0.0527(14) Uani d D 1 . .
H H4A 1.2835 0.4266 0.4507 0.063 Uiso calc R 1 . .
H H4B 1.2770 0.7439 0.4663 0.063 Uiso calc R 1 . .
C C5 1.3265(4) 0.6978(12) 0.3981(2) 0.0533(14) Uani d D 1 . .
H H5A 1.3149 0.8925 0.3895 0.064 Uiso calc R 1 . .
H H5B 1.3900 0.6805 0.4068 0.064 Uiso calc R 1 . .
C C6 1.2189(5) 0.5326(16) 0.3440(2) 0.055(2) Uani d D 1 . .
H H6A 1.2094 0.4105 0.3168 0.066 Uiso calc R 1 . .
H H6B 1.2055 0.7241 0.3343 0.066 Uiso calc R 1 . .
C C7 1.1559(5) 0.4494(18) 0.3830(3) 0.061(2) Uani d D 1 . .
H H7A 1.0937 0.4761 0.3726 0.073 Uiso calc R 1 . .
H H7B 1.1642 0.2514 0.3903 0.073 Uiso calc R 1 . .
C C8 0.7808(5) 0.5473(14) 0.6087(2) 0.0425(14) Uani d . 1 . .
C C9 0.7074(4) 0.3719(11) 0.63020(19) 0.0452(12) Uani d . 1 . .
H H9A 0.7320 0.2777 0.6581 0.054 Uiso calc R 1 . .
H H9B 0.6906 0.2272 0.6074 0.054 Uiso calc R 1 . .
C C10 0.6437(3) 0.7404(10) 0.69901(17) 0.0348(10) Uani d . 1 . .
C C11 0.4816(3) 0.8793(13) 0.7084(2) 0.0486(13) Uani d D 1 . .
H H11A 0.4704 0.7443 0.6831 0.058 Uiso calc R 1 . .
H H11B 0.4646 1.0649 0.6970 0.058 Uiso calc R 1 . .
C C12 0.4262(4) 0.8035(13) 0.7521(2) 0.0528(14) Uani d D 1 . .
H H12A 0.3625 0.7975 0.7434 0.063 Uiso calc R 1 . .
H H12B 0.4436 0.6170 0.7628 0.063 Uiso calc R 1 . .
C C13 0.5344(5) 0.9823(16) 0.8041(3) 0.056(2) Uani d D 1 . .
H H13A 0.5481 0.7961 0.8163 0.067 Uiso calc R 1 . .
H H13B 0.5445 1.1172 0.8295 0.067 Uiso calc R 1 . .
C C14 0.5974(4) 1.0483(14) 0.7627(2) 0.0462(15) Uani d D 1 . .
H H14A 0.5907 1.2449 0.7540 0.055 Uiso calc R 1 . .
H H14B 0.6597 1.0191 0.7727 0.055 Uiso calc R 1 . .

loop_
_atom_site_aniso_label
_atom_site_aniso_U_11
_atom_site_aniso_U_22
_atom_site_aniso_U_33
_atom_site_aniso_U_12
_atom_site_aniso_U_13
_atom_site_aniso_U_23
S1 0.0386(8) 0.0618(7) 0.0325(7) -0.0035(7) -0.0021(6) -0.0066(9)
S2 0.0345(6) 0.0625(9) 0.0525(7) -0.0025(6) -0.0064(5) -0.0034(6)
S3 0.0434(8) 0.0601(7) 0.0348(7) -0.0063(7) -0.0038(6) -0.0045(9)
S4 0.0357(6) 0.0615(8) 0.0476(6) -0.0024(6) -0.0059(6) 0.0009(6)
O1 0.061(3) 0.071(3) 0.056(3) 0.023(3) 0.011(3) 0.006(2)
O2 0.055(3) 0.065(3) 0.058(2) 0.013(2) 0.009(2) 0.020(2)
O3 0.047(3) 0.083(4) 0.039(3) 0.013(2) 0.013(3) -0.0063(18)
O4 0.044(3) 0.069(3) 0.059(3) 0.019(2) 0.013(2) 0.028(2)
O5 0.061(3) 0.060(3) 0.058(3) 0.020(2) 0.012(2) 0.028(2)
O6 0.034(3) 0.069(4) 0.078(4) 0.0018(17) 0.000(3) -0.011(2)
N1 0.032(2) 0.061(3) 0.041(2) -0.003(2) -0.0004(18) -0.011(2)
N2 0.032(2) 0.056(3) 0.043(3) -0.002(2) -0.0055(18) -0.010(2)
C1 0.054(4) 0.050(3) 0.039(3) 0.012(3) 0.003(3) 0.013(3)
C2 0.073(4) 0.039(3) 0.041(3) 0.011(3) 0.004(3) -0.006(2)
C3 0.037(3) 0.040(3) 0.032(2) -0.0069(19) -0.0011(17) 0.003(2)
C4 0.042(3) 0.069(4) 0.048(3) 0.002(3) -0.003(2) -0.004(3)
C5 0.036(3) 0.051(3) 0.073(4) 0.004(2) 0.006(3) 0.008(3)
C6 0.064(5) 0.069(4) 0.033(4) 0.011(3) -0.002(3) -0.012(3)
C7 0.044(4) 0.073(4) 0.066(5) 0.004(3) -0.005(3) -0.036(4)
C8 0.050(4) 0.049(3) 0.028(3) 0.005(3) 0.006(2) -0.009(2)
C9 0.056(3) 0.040(3) 0.039(3) -0.005(3) 0.005(2) 0.001(2)
C10 0.036(2) 0.040(3) 0.029(2) -0.0089(19) -0.0042(18) 0.007(2)
C11 0.030(2) 0.062(4) 0.053(3) 0.006(3) -0.011(2) -0.006(3)
C12 0.031(3) 0.053(3) 0.074(4) -0.003(2) -0.003(2) 0.003(3)
C13 0.037(4) 0.080(5) 0.051(5) 0.003(3) 0.000(3) -0.005(3)
C14 0.044(3) 0.058(3) 0.037(3) -0.015(3) 0.007(3) -0.009(3)

loop_
_atom_type_symbol
_atom_type_description
_atom_type_scat_dispersion_real
_atom_type_scat_dispersion_imag
_atom_type_scat_source
C C 0.0033 0.0016 'International Tables Vol C Tables 4.2.6.8 and 6.1.1.4'
H H 0.0000 0.0000 'International Tables Vol C Tables 4.2.6.8 and 6.1.1.4'
N N 0.0061 0.0033 'International Tables Vol C Tables 4.2.6.8 and 6.1.1.4'
O O 0.0106 0.0060 'International Tables Vol C Tables 4.2.6.8 and 6.1.1.4'
S S 0.1246 0.1234 'International Tables Vol C Tables 4.2.6.8 and 6.1.1.4'

loop_
_geom_angle_atom_site_label_1
_geom_angle_atom_site_label_2
_geom_angle_atom_site_label_3
_geom_angle_site_symmetry_1
_geom_angle_site_symmetry_3
_geom_angle
_geom_angle_publ_flag
C2 S1 C3 . . 100.9(3) ?
C10 S3 C9 . . 102.5(3) ?
C1 O1 H1 . . 120.0 ?
C6 O3 C5 . . 112.3(5) ?
C8 O4 H4 . . 120.0 ?
C12 O6 C13 . . 107.9(5) ?
C3 N1 C4 . . 126.0(4) ?
C3 N1 C7 . . 122.2(5) ?
C4 N1 C7 . . 111.8(5) ?
C10 N2 C14 . . 122.1(4) ?
C10 N2 C11 . . 125.7(4) ?
C14 N2 C11 . . 112.2(5) ?
O2 C1 O1 . . 122.6(7) ?
O2 C1 C2 . . 123.0(6) ?
O1 C1 C2 . . 114.4(6) ?
C1 C2 S1 . . 117.2(4) ?
C1 C2 H2A . . 108.0 ?
S1 C2 H2A . . 108.0 ?
C1 C2 H2B . . 108.0 ?
S1 C2 H2B . . 108.0 ?
H2A C2 H2B . . 107.2 ?
N1 C3 S2 . . 124.9(4) ?
N1 C3 S1 . . 112.6(4) ?
S2 C3 S1 . . 122.6(3) ?
N1 C4 C5 . . 110.1(5) ?
N1 C4 H4A . . 109.6 ?
C5 C4 H4A . . 109.6 ?
N1 C4 H4B . . 109.6 ?
C5 C4 H4B . . 109.6 ?
H4A C4 H4B . . 108.2 ?
O3 C5 C4 . . 109.4(5) ?
O3 C5 H5A . . 109.8 ?
C4 C5 H5A . . 109.8 ?
O3 C5 H5B . . 109.8 ?
C4 C5 H5B . . 109.8 ?
H5A C5 H5B . . 108.2 ?
O3 C6 C7 . . 111.9(6) ?
O3 C6 H6A . . 109.2 ?
C7 C6 H6A . . 109.2 ?
O3 C6 H6B . . 109.2 ?
C7 C6 H6B . . 109.2 ?
H6A C6 H6B . . 107.9 ?
N1 C7 C6 . . 110.7(6) ?
N1 C7 H7A . . 109.5 ?
C6 C7 H7A . . 109.5 ?
N1 C7 H7B . . 109.5 ?
C6 C7 H7B . . 109.5 ?
H7A C7 H7B . . 108.1 ?
O5 C8 O4 . . 122.1(6) ?
O5 C8 C9 . . 121.7(6) ?
O4 C8 C9 . . 116.1(6) ?
C8 C9 S3 . . 116.0(4) ?
C8 C9 H9A . . 108.3 ?
S3 C9 H9A . . 108.3 ?
C8 C9 H9B . . 108.3 ?
S3 C9 H9B . . 108.3 ?
H9A C9 H9B . . 107.4 ?
N2 C10 S4 . . 124.6(4) ?
N2 C10 S3 . . 114.9(4) ?
S4 C10 S3 . . 120.5(3) ?
N2 C11 C12 . . 108.4(4) ?
N2 C11 H11A . . 110.0 ?
C12 C11 H11A . . 110.0 ?
N2 C11 H11B . . 110.0 ?
C12 C11 H11B . . 110.0 ?
H11A C11 H11B . . 108.4 ?
O6 C12 C11 . . 112.6(5) ?
O6 C12 H12A . . 109.1 ?
C11 C12 H12A . . 109.1 ?
O6 C12 H12B . . 109.1 ?
C11 C12 H12B . . 109.1 ?
H12A C12 H12B . . 107.8 ?
O6 C13 C14 . . 111.3(7) ?
O6 C13 H13A . . 109.4 ?
C14 C13 H13A . . 109.4 ?
O6 C13 H13B . . 109.4 ?
C14 C13 H13B . . 109.4 ?
H13A C13 H13B . . 108.0 ?
N2 C14 C13 . . 112.3(5) ?
N2 C14 H14A . . 109.2 ?
C13 C14 H14A . . 109.2 ?
N2 C14 H14B . . 109.2 ?
C13 C14 H14B . . 109.1 ?
H14A C14 H14B . . 107.9 ?

loop_
_geom_bond_atom_site_label_1
_geom_bond_atom_site_label_2
_geom_bond_site_symmetry_2
_geom_bond_distance
_geom_bond_publ_flag
S1 C2 . 1.765(6) ?
S1 C3 . 1.782(5) ?
S2 C3 . 1.640(5) ?
S3 C10 . 1.774(5) ?
S3 C9 . 1.775(6) ?
S4 C10 . 1.664(5) ?
O1 C1 . 1.294(8) ?
O1 H1 . 0.8200 ?
O2 C1 . 1.204(8) ?
O3 C6 . 1.352(10) ?
O3 C5 . 1.450(9) ?
O4 C8 . 1.291(8) ?
O4 H4 . 0.8200 ?
O5 C8 . 1.251(8) ?
O6 C12 . 1.387(8) ?
O6 C13 . 1.481(10) ?
N1 C3 . 1.357(7) ?
N1 C4 . 1.444(7) ?
N1 C7 . 1.479(8) ?
N2 C10 . 1.314(7) ?
N2 C14 . 1.434(8) ?
N2 C11 . 1.484(6) ?
C1 C2 . 1.514(9) ?
C2 H2A . 0.9700 ?
C2 H2B . 0.9700 ?
C4 C5 . 1.518(7) ?
C4 H4A . 0.9700 ?
C4 H4B . 0.9700 ?
C5 H5A . 0.9700 ?
C5 H5B . 0.9700 ?
C6 C7 . 1.487(8) ?
C6 H6A . 0.9700 ?
C6 H6B . 0.9700 ?
C7 H7A . 0.9700 ?
C7 H7B . 0.9700 ?
C8 C9 . 1.492(9) ?
C9 H9A . 0.9700 ?
C9 H9B . 0.9700 ?
C11 C12 . 1.514(7) ?
C11 H11A . 0.9700 ?
C11 H11B . 0.9700 ?
C12 H12A . 0.9700 ?
C12 H12B . 0.9700 ?
C13 C14 . 1.519(7) ?
C13 H13A . 0.9700 ?
C13 H13B . 0.9700 ?
C14 H14A . 0.9700 ?
C14 H14B . 0.9700 ?

loop_
_geom_hbond_atom_site_label_D
_geom_hbond_atom_site_label_H
_geom_hbond_atom_site_label_A
_geom_hbond_site_symmetry_A
_geom_hbond_distance_DH
_geom_hbond_distance_HA
_geom_hbond_distance_DA
_geom_hbond_angle_DHA
_geom_hbond_publ_flag
O1 H1 O5 . 0.82 1.88 2.685(7) 169 yes
O4 H4 O2 . 0.82 1.88 2.689(7) 170 yes

loop_
_geom_torsion_atom_site_label_1
_geom_torsion_atom_site_label_2
_geom_torsion_atom_site_label_3
_geom_torsion_atom_site_label_4
_geom_torsion_site_symmetry_1
_geom_torsion_site_symmetry_2
_geom_torsion_site_symmetry_3
_geom_torsion_site_symmetry_4
_geom_torsion
_geom_torsion_publ_flag
O2 C1 C2 S1 . . . . 29.1(9) ?
O1 C1 C2 S1 . . . . -150.9(6) ?
C3 S1 C2 C1 . . . . 74.8(5) ?
C4 N1 C3 S2 . . . . 178.2(5) ?
C7 N1 C3 S2 . . . . -1.4(8) ?
C4 N1 C3 S1 . . . . -0.7(7) ?
C7 N1 C3 S1 . . . . 179.8(5) ?
C2 S1 C3 N1 . . . . 175.4(4) ?
C2 S1 C3 S2 . . . . -3.5(4) ?
C3 N1 C4 C5 . . . . -126.6(6) ?
C7 N1 C4 C5 . . . . 53.0(8) ?
C6 O3 C5 C4 . . . . 59.7(7) ?
N1 C4 C5 O3 . . . . -55.2(7) ?
C5 O3 C6 C7 . . . . -60.0(8) ?
C3 N1 C7 C6 . . . . 127.4(7) ?
C4 N1 C7 C6 . . . . -52.2(9) ?
O3 C6 C7 N1 . . . . 55.3(8) ?
O5 C8 C9 S3 . . . . -35.2(8) ?
O4 C8 C9 S3 . . . . 149.5(6) ?
C10 S3 C9 C8 . . . . -72.7(5) ?
C14 N2 C10 S4 . . . . 2.9(7) ?
C11 N2 C10 S4 . . . . -178.8(4) ?
C14 N2 C10 S3 . . . . -176.9(4) ?
C11 N2 C10 S3 . . . . 1.4(7) ?
C9 S3 C10 N2 . . . . -174.2(4) ?
C9 S3 C10 S4 . . . . 6.0(4) ?
C10 N2 C11 C12 . . . . 128.6(5) ?
C14 N2 C11 C12 . . . . -53.0(7) ?
C13 O6 C12 C11 . . . . -63.0(7) ?
N2 C11 C12 O6 . . . . 61.0(7) ?
C12 O6 C13 C14 . . . . 57.6(7) ?
C10 N2 C14 C13 . . . . -130.6(6) ?
C11 N2 C14 C13 . . . . 50.9(8) ?
O6 C13 C14 N2 . . . . -52.6(8) ?
